data_4518122
loop_
_publ_author_name
'Takaya, Jun'
'Ogawa, Koki'
'Nakaya, Ryota'
'Iwasawa, Nobuharu'

_publ_section_title
;
 Rhodium-Catalyzed Chemoselective Hydrosilylation of Nitriles to an Imine
 Oxidation Level Enabled by a Pincer-type Group 13 Metallylene Ligand
;
_journal_issue 20
_journal_name_full 'ACS Catalysis'
_journal_page_first 12223
_journal_page_last 12228
_journal_paper_doi 10.1021/acscatal.0c02779
_journal_volume 10
_journal_year 2020
_chemical_formula_moiety 'C57 H45 N3 P2 Ga Rh Cl2', 'Ga Cl4', 'C4 H10 O', 'C2 O0.5'
_chemical_formula_sum 'C126 H110 Cl12 Ga4 N6 O3 P6 Rh2'
_chemical_formula_weight 2852.11
_space_group_crystal_system monoclinic
_space_group_IT_number 15
_space_group_name_Hall '-C 2yc'
_space_group_name_H-M_alt 'C 1 2/c 1'
_atom_sites_solution_hydrogens mixed
_atom_sites_solution_primary dual
_atom_sites_solution_secondary difmap
_audit_creation_method SHELXL-2018/3
_cell_angle_alpha 90
_cell_angle_beta 90.5378(3)
_cell_angle_gamma 90
_cell_formula_units_Z 4
_cell_length_a 37.41790(10)
_cell_length_b 14.68540(10)
_cell_length_c 22.68860(10)
_cell_measurement_reflns_used 56597
_cell_measurement_temperature 123(2)
_cell_measurement_theta_max 76.2170
_cell_measurement_theta_min 3.7450
_cell_volume 12466.76(11)
_computing_cell_refinement 'CrysAlisPro 1.171.39.46e (Rigaku OD, 2018)'
_computing_data_collection 'CrysAlisPro 1.171.39.46e (Rigaku OD, 2018)'
_computing_data_reduction 'CrysAlisPro 1.171.39.46e (Rigaku OD, 2018)'
_computing_molecular_graphics Yadokari-XG
_computing_publication_material Yadokari-XG
_computing_structure_refinement 'SHELXL-2018/3 (Sheldrick, 2018)'
_computing_structure_solution 'SHELXT-2018/2 (Sheldrick, 2018)'
_diffrn_ambient_temperature 123(2)
_diffrn_detector_area_resol_mean 10.0000
_diffrn_measured_fraction_theta_full 1.000
_diffrn_measured_fraction_theta_max 0.969
_diffrn_measurement_device_type 'XtaLAB Synergy R, DW system, HyPix'
_diffrn_measurement_method '\w scans'
_diffrn_radiation_type CuK\a
_diffrn_radiation_wavelength 1.54184
_diffrn_reflns_av_R_equivalents 0.0283
_diffrn_reflns_av_unetI/netI 0.0171
_diffrn_reflns_Laue_measured_fraction_full 1.000
_diffrn_reflns_Laue_measured_fraction_max 0.969
_diffrn_reflns_limit_h_max 46
_diffrn_reflns_limit_h_min -47
_diffrn_reflns_limit_k_max 18
_diffrn_reflns_limit_k_min -18
_diffrn_reflns_limit_l_max 20
_diffrn_reflns_limit_l_min -28
_diffrn_reflns_number 76878
_diffrn_reflns_point_group_measured_fraction_full 1.000
_diffrn_reflns_point_group_measured_fraction_max 0.969
_diffrn_reflns_theta_full 67.684
_diffrn_reflns_theta_max 76.380
_diffrn_reflns_theta_min 3.233
_diffrn_source 'Rotating-anode X-ray tube'
_exptl_absorpt_coefficient_mu 6.573
_exptl_absorpt_correction_T_max 1.00000
_exptl_absorpt_correction_T_min 0.70934
_exptl_absorpt_correction_type multi-scan
_exptl_absorpt_process_details
;
CrysAlisPro 1.171.40.67a (Rigaku Oxford Diffraction, 2019)
Empirical absorption correction using spherical harmonics,
 implemented in SCALE3 ABSPACK scaling algorithm.
;
_exptl_crystal_colour orange
_exptl_crystal_density_diffrn 1.520
_exptl_crystal_description prism
_exptl_crystal_F_000 5760
_exptl_crystal_size_max 0.120
_exptl_crystal_size_mid 0.070
_exptl_crystal_size_min 0.050
_refine_diff_density_max 1.384
_refine_diff_density_min -0.958
_refine_diff_density_rms 0.075
_refine_ls_extinction_method none
_refine_ls_goodness_of_fit_ref 1.065
_refine_ls_hydrogen_treatment mixed
_refine_ls_matrix_type full
_refine_ls_number_parameters 764
_refine_ls_number_reflns 12691
_refine_ls_number_restraints 30
_refine_ls_restrained_S_all 1.094
_refine_ls_R_factor_all 0.0334
_refine_ls_R_factor_gt 0.0324
_refine_ls_shift/su_max 0.004
_refine_ls_shift/su_mean 0.000
_refine_ls_structure_factor_coef Fsqd
_refine_ls_weighting_details 'w=1/[\s^2^(Fo^2^)+(0.0488P)^2^+26.1387P] where P=(Fo^2^+2Fc^2^)/3'
_refine_ls_weighting_scheme calc
_refine_ls_wR_factor_gt 0.0893
_refine_ls_wR_factor_ref 0.0900
_reflns_Friedel_coverage 0.000
_reflns_number_gt 12203
_reflns_number_total 12691
_reflns_threshold_expression 'I > 2\s(I)'
_cod_data_source_file cs0c02779_si_002.cif
_cod_data_source_block GaRhHCl-10
_cod_depositor_comments 'Adding full bibliography for 4518119--4518122.cif.'
_cod_original_sg_symbol_H-M 'C 2/c'
_cod_database_code 4518122
_shelx_shelxl_version_number 2018/3
_shelx_space_group_comment
;
The symmetry employed for this shelxl refinement is uniquely defined
by the following loop, which should always be used as a source of
symmetry information in preference to the above space-group names.
They are only intended as comments.
;
_shelx_estimated_absorpt_t_min 0.506
_shelx_estimated_absorpt_t_max 0.735

loop_
_space_group_symop_operation_xyz
'x, y, z'
'-x, y, -z+1/2'
'x+1/2, y+1/2, z'
'-x+1/2, y+1/2, -z+1/2'
'-x, -y, -z'
'x, -y, z-1/2'
'-x+1/2, -y+1/2, -z'
'x+1/2, -y+1/2, z-1/2'

loop_
_atom_site_label
_atom_site_type_symbol
_atom_site_fract_x
_atom_site_fract_y
_atom_site_fract_z
_atom_site_U_iso_or_equiv
_atom_site_adp_type
_atom_site_occupancy
_atom_site_site_symmetry_order
_atom_site_calc_flag
_atom_site_refinement_flags_posn
_atom_site_refinement_flags_adp
_atom_site_refinement_flags_occupancy
_atom_site_disorder_assembly
_atom_site_disorder_group
Rh1 Rh 0.35869(2) 0.02694(2) 0.07022(2) 0.01918(5) Uani 1 1 d . . . . .
Ga1 Ga 0.30735(2) 0.02231(2) 0.00376(2) 0.02070(7) Uani 1 1 d . . . . .
Cl1 Cl 0.30464(2) 0.10340(4) 0.11791(2) 0.02545(11) Uani 1 1 d . . . . .
Cl2 Cl 0.31249(2) -0.04916(4) -0.08446(2) 0.02788(11) Uani 1 1 d . . . . .
P1 P 0.33770(2) -0.11471(4) 0.09994(2) 0.02119(11) Uani 1 1 d . . . . .
P2 P 0.37378(2) 0.15585(4) 0.01883(2) 0.02005(11) Uani 1 1 d . . . . .
P3 P 0.41137(2) 0.03522(4) 0.13702(2) 0.02312(11) Uani 1 1 d . . . . .
N1 N 0.27538(5) -0.07837(12) 0.04310(8) 0.0223(3) Uani 1 1 d . . . . .
N2 N 0.25341(5) 0.05456(13) -0.01863(8) 0.0240(4) Uani 1 1 d . . . . .
N3 N 0.30712(5) 0.15803(12) -0.02863(8) 0.0218(3) Uani 1 1 d . . . . .
C1 C 0.29040(6) -0.13871(15) 0.07939(9) 0.0238(4) Uani 1 1 d . . . . .
C2 C 0.27105(6) -0.21249(17) 0.09987(10) 0.0296(5) Uani 1 1 d . . . . .
H1 H 0.281795 -0.255139 0.126057 0.036 Uiso 1 1 calc R U . . .
C47 C 0.47787(6) 0.04854(18) 0.07924(11) 0.0313(5) Uani 1 1 d . . . . .
H2 H 0.474148 -0.013693 0.069537 0.038 Uiso 1 1 calc R U . . .
C48 C 0.50869(7) 0.0925(2) 0.06045(12) 0.0370(6) Uani 1 1 d . . . . .
H3 H 0.525868 0.059851 0.038236 0.044 Uiso 1 1 calc R U . . .
C49 C 0.51450(6) 0.1828(2) 0.07378(12) 0.0385(6) Uani 1 1 d . . . . .
H4 H 0.535463 0.212567 0.060460 0.046 Uiso 1 1 calc R U . . .
C50 C 0.48962(7) 0.22988(19) 0.10672(12) 0.0372(6) Uani 1 1 d . . . . .
H5 H 0.493671 0.292022 0.116314 0.045 Uiso 1 1 calc R U . . .
C51 C 0.45867(6) 0.18674(17) 0.12589(11) 0.0309(5) Uani 1 1 d . . . . .
H6 H 0.441766 0.219800 0.148387 0.037 Uiso 1 1 calc R U . . .
C52 C 0.40369(6) 0.08302(17) 0.21042(10) 0.0285(5) Uani 1 1 d . . . . .
C53 C 0.43081(7) 0.1190(2) 0.24653(11) 0.0388(6) Uani 1 1 d . . . . .
H7 H 0.454875 0.119000 0.233526 0.047 Uiso 1 1 calc R U . . .
C54 C 0.42240(9) 0.1547(2) 0.30138(12) 0.0510(8) Uani 1 1 d . . . . .
H8 H 0.440717 0.180049 0.325585 0.061 Uiso 1 1 calc R U . . .
C55 C 0.38755(10) 0.1536(2) 0.32089(12) 0.0521(8) Uani 1 1 d . . . . .
H9 H 0.381998 0.178636 0.358307 0.062 Uiso 1 1 calc R U . . .
C56 C 0.36085(8) 0.1164(2) 0.28656(11) 0.0406(6) Uani 1 1 d . . . . .
H10 H 0.337017 0.114424 0.300573 0.049 Uiso 1 1 calc R U . . .
C57 C 0.36888(7) 0.08181(17) 0.23117(10) 0.0302(5) Uani 1 1 d . . . . .
H11 H 0.350322 0.057011 0.207239 0.036 Uiso 1 1 calc R U . . .
Ga2 Ga 0.39460(3) 0.52068(7) 0.32484(4) 0.0508(2) Uani 0.849(3) 1 d . U P A 2
Cl3 Cl 0.3874(3) 0.5675(8) 0.2466(4) 0.086(2) Uani 0.151(3) 1 d . U P A 1
Cl4 Cl 0.42019(3) 0.63956(9) 0.36338(6) 0.0707(4) Uani 0.849(3) 1 d . U P A 2
Cl5 Cl 0.35432(5) 0.47176(8) 0.38713(6) 0.0772(5) Uani 0.849(3) 1 d . U P A 2
Cl6 Cl 0.43128(7) 0.41057(17) 0.30687(11) 0.1146(9) Uani 0.849(3) 1 d . U P A 2
Ga3 Ga 0.3893(3) 0.4971(6) 0.3309(4) 0.090(2) Uani 0.151(3) 1 d . U P A 1
Cl7 Cl 0.36744(5) 0.56056(9) 0.24379(5) 0.0636(4) Uani 0.849(3) 1 d . U P A 2
Cl8 Cl 0.4155(4) 0.5841(11) 0.3921(6) 0.128(4) Uani 0.151(3) 1 d . U P A 1
Cl9 Cl 0.3356(5) 0.4674(8) 0.3570(7) 0.123(3) Uani 0.151(3) 1 d . U P A 1
Cl10 Cl 0.4328(3) 0.4006(7) 0.3384(6) 0.085(3) Uani 0.151(3) 1 d . U P A 1
O1 O 0.26116(7) 0.19937(19) 0.28627(10) 0.0626(6) Uani 1 1 d . . . . .
C58 C 0.24226(14) 0.1268(3) 0.2609(2) 0.0867(15) Uani 1 1 d . . . . .
H45 H 0.258562 0.089240 0.236869 0.104 Uiso 1 1 calc R U . . .
H46 H 0.223067 0.150511 0.234791 0.104 Uiso 1 1 calc R U . . .
C59 C 0.22615(12) 0.0691(3) 0.3094(2) 0.0863(15) Uani 1 1 d . . . . .
H47 H 0.244997 0.050482 0.337161 0.129 Uiso 1 1 calc R U . . .
H48 H 0.214955 0.014933 0.292073 0.129 Uiso 1 1 calc R U . . .
H49 H 0.208095 0.104716 0.330308 0.129 Uiso 1 1 calc R U . . .
C60 C 0.27857(12) 0.2568(3) 0.24397(15) 0.0760(13) Uani 1 1 d . . . . .
H50 H 0.260527 0.283991 0.217045 0.091 Uiso 1 1 calc R U . . .
H51 H 0.295273 0.220140 0.220120 0.091 Uiso 1 1 calc R U . . .
C61 C 0.29839(13) 0.3298(3) 0.2749(2) 0.0811(13) Uani 1 1 d . . . . .
H52 H 0.281717 0.366388 0.298085 0.122 Uiso 1 1 calc R U . . .
H53 H 0.310258 0.368723 0.246015 0.122 Uiso 1 1 calc R U . . .
H54 H 0.316360 0.302608 0.301269 0.122 Uiso 1 1 calc R U . . .
C3 C 0.23582(6) -0.22334(17) 0.08172(11) 0.0316(5) Uani 1 1 d . . . . .
H12 H 0.222501 -0.274808 0.094190 0.038 Uiso 1 1 calc R U . . .
C4 C 0.22015(6) -0.15863(17) 0.04525(10) 0.0295(5) Uani 1 1 d . . . . .
H13 H 0.195895 -0.164208 0.033028 0.035 Uiso 1 1 calc R U . . .
C5 C 0.24075(6) -0.08565(16) 0.02708(9) 0.0245(4) Uani 1 1 d . . . . .
C6 C 0.22809(6) -0.00782(16) -0.00901(10) 0.0261(4) Uani 1 1 d . . . . .
C7 C 0.19370(6) 0.00358(18) -0.03087(12) 0.0337(5) Uani 1 1 d . . . . .
H14 H 0.175691 -0.040369 -0.023276 0.040 Uiso 1 1 calc R U . . .
C8 C 0.18617(6) 0.08024(19) -0.06394(12) 0.0370(6) Uani 1 1 d . . . . .
H15 H 0.162817 0.088863 -0.079760 0.044 Uiso 1 1 calc R U . . .
C9 C 0.21255(6) 0.14503(17) -0.07429(11) 0.0321(5) Uani 1 1 d . . . . .
H16 H 0.207647 0.198116 -0.096885 0.038 Uiso 1 1 calc R U . . .
C10 C 0.24631(6) 0.12926(16) -0.05038(10) 0.0253(4) Uani 1 1 d . . . . .
C11 C 0.27755(6) 0.19012(15) -0.05605(9) 0.0242(4) Uani 1 1 d . . . . .
C12 C 0.27766(6) 0.27292(16) -0.08496(10) 0.0289(5) Uani 1 1 d . . . . .
H17 H 0.256609 0.295744 -0.103457 0.035 Uiso 1 1 calc R U . . .
C13 C 0.30929(7) 0.32165(17) -0.08619(11) 0.0322(5) Uani 1 1 d . . . . .
H18 H 0.310440 0.377421 -0.107309 0.039 Uiso 1 1 calc R U . . .
C14 C 0.33938(6) 0.28917(16) -0.05661(10) 0.0293(5) Uani 1 1 d . . . . .
H19 H 0.361065 0.322832 -0.056661 0.035 Uiso 1 1 calc R U . . .
C15 C 0.33720(6) 0.20643(15) -0.02688(9) 0.0230(4) Uani 1 1 d . . . . .
C16 C 0.35757(6) -0.21770(16) 0.06865(10) 0.0259(4) Uani 1 1 d . . . . .
C17 C 0.36994(6) -0.21376(16) 0.01072(10) 0.0287(5) Uani 1 1 d . . . . .
H20 H 0.367904 -0.158796 -0.011140 0.034 Uiso 1 1 calc R U . . .
C18 C 0.38523(7) -0.29038(18) -0.01490(12) 0.0349(5) Uani 1 1 d . . . . .
H21 H 0.393075 -0.287972 -0.054577 0.042 Uiso 1 1 calc R U . . .
C19 C 0.38908(7) -0.37019(18) 0.01719(13) 0.0376(6) Uani 1 1 d . . . . .
H22 H 0.400349 -0.421656 0.000086 0.045 Uiso 1 1 calc R U . . .
C20 C 0.37646(7) -0.37454(17) 0.07415(12) 0.0352(5) Uani 1 1 d . . . . .
H23 H 0.379103 -0.429188 0.096168 0.042 Uiso 1 1 calc R U . . .
C21 C 0.35997(6) -0.29972(16) 0.09942(11) 0.0300(5) Uani 1 1 d . . . . .
H24 H 0.350258 -0.304357 0.137841 0.036 Uiso 1 1 calc R U . . .
C22 C 0.33430(6) -0.13290(15) 0.17958(9) 0.0252(4) Uani 1 1 d . . . . .
C23 C 0.30528(6) -0.09291(17) 0.20843(10) 0.0302(5) Uani 1 1 d . . . . .
H25 H 0.287035 -0.063327 0.186201 0.036 Uiso 1 1 calc R U . . .
C24 C 0.30318(7) -0.09649(19) 0.26939(11) 0.0352(5) Uani 1 1 d . . . . .
H26 H 0.283643 -0.068683 0.288877 0.042 Uiso 1 1 calc R U . . .
C25 C 0.32940(7) -0.1404(2) 0.30182(10) 0.0374(6) Uani 1 1 d . . . . .
H27 H 0.327765 -0.142996 0.343546 0.045 Uiso 1 1 calc R U . . .
C26 C 0.35806(7) -0.18053(19) 0.27380(11) 0.0348(5) Uani 1 1 d . . . . .
H28 H 0.375949 -0.211020 0.296279 0.042 Uiso 1 1 calc R U . . .
C27 C 0.36070(6) -0.17632(16) 0.21281(10) 0.0287(5) Uani 1 1 d . . . . .
H29 H 0.380584 -0.203163 0.193740 0.034 Uiso 1 1 calc R U . . .
C28 C 0.40787(6) 0.14094(15) -0.03710(9) 0.0238(4) Uani 1 1 d . . . . .
C29 C 0.44276(6) 0.17233(16) -0.03179(10) 0.0281(5) Uani 1 1 d . . . . .
H30 H 0.449960 0.205409 0.002288 0.034 Uiso 1 1 calc R U . . .
C30 C 0.46710(6) 0.15547(19) -0.07614(11) 0.0360(6) Uani 1 1 d . . . . .
H31 H 0.490830 0.177931 -0.072561 0.043 Uiso 1 1 calc R U . . .
C31 C 0.45710(7) 0.1061(2) -0.12565(11) 0.0405(6) Uani 1 1 d . . . . .
H32 H 0.473891 0.095022 -0.155965 0.049 Uiso 1 1 calc R U . . .
C32 C 0.42246(7) 0.0729(2) -0.13083(11) 0.0403(6) Uani 1 1 d . . . . .
H33 H 0.415605 0.038464 -0.164511 0.048 Uiso 1 1 calc R U . . .
C33 C 0.39786(6) 0.09014(18) -0.08684(10) 0.0316(5) Uani 1 1 d . . . . .
H34 H 0.374174 0.067401 -0.090451 0.038 Uiso 1 1 calc R U . . .
C34 C 0.38602(6) 0.25625(15) 0.06279(9) 0.0239(4) Uani 1 1 d . . . . .
C35 C 0.37466(6) 0.25791(16) 0.12134(10) 0.0266(4) Uani 1 1 d . . . . .
H35 H 0.360261 0.209826 0.135969 0.032 Uiso 1 1 calc R U . . .
C36 C 0.38435(6) 0.32976(17) 0.15834(11) 0.0327(5) Uani 1 1 d . . . . .
H36 H 0.376424 0.330782 0.197987 0.039 Uiso 1 1 calc R U . . .
C37 C 0.40547(7) 0.39940(17) 0.13732(12) 0.0350(5) Uani 1 1 d . . . . .
H37 H 0.412920 0.447057 0.162943 0.042 Uiso 1 1 calc R U . . .
C38 C 0.41585(7) 0.39977(17) 0.07859(12) 0.0339(5) Uani 1 1 d . . . . .
H38 H 0.429777 0.448755 0.063968 0.041 Uiso 1 1 calc R U . . .
C39 C 0.40598(6) 0.32895(16) 0.04116(10) 0.0277(4) Uani 1 1 d . . . . .
H39 H 0.412808 0.330079 0.000945 0.033 Uiso 1 1 calc R U . . .
C40 C 0.43076(6) -0.07745(16) 0.15320(10) 0.0273(5) Uani 1 1 d . . . . .
C41 C 0.44270(6) -0.10164(18) 0.20959(11) 0.0337(5) Uani 1 1 d . . . . .
H40 H 0.441949 -0.058420 0.240707 0.040 Uiso 1 1 calc R U . . .
C42 C 0.45571(7) -0.1891(2) 0.22025(13) 0.0420(6) Uani 1 1 d . . . . .
H41 H 0.463385 -0.205547 0.258828 0.050 Uiso 1 1 calc R U . . .
C43 C 0.45752(7) -0.25191(19) 0.17514(14) 0.0433(6) Uani 1 1 d . . . . .
H42 H 0.466228 -0.311560 0.182803 0.052 Uiso 1 1 calc R U . . .
C44 C 0.44664(6) -0.22799(18) 0.11866(13) 0.0379(6) Uani 1 1 d . . . . .
H43 H 0.448309 -0.270775 0.087402 0.046 Uiso 1 1 calc R U . . .
C45 C 0.43325(6) -0.14096(16) 0.10790(11) 0.0300(5) Uani 1 1 d . . . . .
H44 H 0.425735 -0.124788 0.069187 0.036 Uiso 1 1 calc R U . . .
C46 C 0.45224(6) 0.09523(16) 0.11235(10) 0.0266(4) Uani 1 1 d . . . . .
O3 O -0.0225(3) 1.0505(8) 0.0151(7) 0.158(2) Uani 0.5 1 d . . P . .
C66 C 0.0014(2) 1.0584(7) 0.0500(5) 0.158(2) Uani 1 1 d . . . . .
C65 C -0.0069(4) 1.0340(12) 0.1213(10) 0.158(2) Uani 0.5 1 d . . P . .
H55 H 0.3795(9) -0.015(2) 0.0358(15) 0.050(9) Uiso 1 1 d . . . . .
C67 C -0.0175(5) 1.0236(14) -0.0425(11) 0.158(2) Uani 0.5 1 d . . P . .

loop_
_atom_site_aniso_label
_atom_site_aniso_U_11
_atom_site_aniso_U_22
_atom_site_aniso_U_33
_atom_site_aniso_U_23
_atom_site_aniso_U_13
_atom_site_aniso_U_12
Rh1 0.01713(8) 0.02447(9) 0.01592(9) 0.00136(5) -0.00059(6) 0.00039(5)
Ga1 0.01751(13) 0.02578(14) 0.01877(13) 0.00103(9) -0.00156(10) 0.00039(9)
Cl1 0.0230(2) 0.0318(3) 0.0216(2) -0.00073(19) 0.00160(18) 0.00431(19)
Cl2 0.0292(3) 0.0340(3) 0.0205(2) -0.0038(2) 0.00084(19) -0.0019(2)
P1 0.0194(2) 0.0257(3) 0.0185(2) 0.00289(19) -0.00030(18) -0.00014(19)
P2 0.0180(2) 0.0248(3) 0.0173(2) 0.00157(19) -0.00110(18) 0.00018(19)
P3 0.0189(2) 0.0307(3) 0.0198(3) 0.0027(2) -0.0018(2) 0.0006(2)
N1 0.0200(8) 0.0280(9) 0.0190(8) -0.0012(7) 0.0009(6) -0.0007(7)
N2 0.0187(8) 0.0310(9) 0.0224(9) -0.0016(7) -0.0017(7) 0.0013(7)
N3 0.0195(8) 0.0263(9) 0.0197(8) 0.0003(7) -0.0019(6) 0.0023(7)
C1 0.0220(10) 0.0297(11) 0.0198(10) 0.0004(8) 0.0007(8) -0.0008(8)
C2 0.0263(11) 0.0338(12) 0.0288(11) 0.0044(9) -0.0007(9) -0.0034(9)
C47 0.0261(11) 0.0378(12) 0.0300(12) 0.0057(10) 0.0005(9) 0.0000(10)
C48 0.0252(11) 0.0503(15) 0.0356(13) 0.0087(11) 0.0013(10) 0.0021(10)
C49 0.0226(11) 0.0526(16) 0.0403(14) 0.0158(12) -0.0055(10) -0.0081(11)
C50 0.0290(12) 0.0387(13) 0.0436(14) 0.0086(11) -0.0111(10) -0.0059(10)
C51 0.0256(11) 0.0357(12) 0.0311(12) 0.0038(10) -0.0058(9) -0.0007(9)
C52 0.0296(11) 0.0354(12) 0.0203(10) 0.0017(9) -0.0029(8) 0.0011(9)
C53 0.0356(13) 0.0537(16) 0.0268(12) 0.0010(11) -0.0079(10) -0.0059(12)
C54 0.0578(18) 0.067(2) 0.0282(13) -0.0058(13) -0.0124(12) -0.0133(15)
C55 0.068(2) 0.064(2) 0.0243(13) -0.0088(13) 0.0026(13) -0.0038(16)
C56 0.0467(15) 0.0492(15) 0.0260(12) 0.0006(11) 0.0060(11) 0.0041(12)
C57 0.0323(12) 0.0357(12) 0.0226(11) 0.0023(9) -0.0010(9) 0.0008(9)
Ga2 0.0680(4) 0.0438(4) 0.0405(4) -0.0114(3) -0.0075(3) 0.0198(3)
Cl3 0.073(5) 0.125(6) 0.061(4) -0.006(4) -0.005(4) 0.017(5)
Cl4 0.0703(7) 0.0629(7) 0.0786(8) -0.0325(6) -0.0163(6) 0.0142(5)
Cl5 0.1306(13) 0.0484(6) 0.0529(7) 0.0138(5) 0.0220(7) 0.0227(6)
Cl6 0.1212(13) 0.1116(13) 0.1101(15) -0.0608(13) -0.0416(12) 0.0765(11)
Ga3 0.129(4) 0.062(3) 0.080(3) 0.008(2) 0.053(3) 0.039(3)
Cl7 0.0895(10) 0.0639(6) 0.0371(5) 0.0013(4) -0.0106(6) 0.0111(7)
Cl8 0.138(7) 0.127(7) 0.120(7) -0.047(6) -0.009(6) 0.050(6)
Cl9 0.170(8) 0.093(6) 0.107(7) 0.014(5) 0.058(6) 0.009(6)
Cl10 0.070(4) 0.060(4) 0.126(7) -0.039(5) -0.016(5) 0.016(3)
O1 0.0700(15) 0.0796(17) 0.0381(11) -0.0163(11) -0.0013(10) 0.0224(13)
C58 0.097(3) 0.093(3) 0.069(3) -0.039(3) -0.022(2) 0.034(3)
C59 0.064(2) 0.078(3) 0.116(4) -0.054(3) -0.003(2) 0.007(2)
C60 0.099(3) 0.092(3) 0.0370(17) 0.0076(18) 0.0210(18) 0.053(3)
C61 0.088(3) 0.078(3) 0.079(3) 0.021(2) 0.037(2) 0.024(2)
C3 0.0279(11) 0.0346(12) 0.0323(12) 0.0032(10) 0.0028(9) -0.0077(9)
C4 0.0220(10) 0.0374(12) 0.0293(11) -0.0017(9) 0.0006(9) -0.0050(9)
C5 0.0195(10) 0.0326(11) 0.0214(10) -0.0028(8) 0.0006(8) -0.0014(8)
C6 0.0208(10) 0.0316(11) 0.0260(11) -0.0022(9) -0.0008(8) -0.0007(9)
C7 0.0211(11) 0.0386(13) 0.0412(14) 0.0009(11) -0.0056(10) -0.0025(10)
C8 0.0223(11) 0.0439(14) 0.0446(14) 0.0012(11) -0.0085(10) 0.0032(10)
C9 0.0260(11) 0.0356(12) 0.0344(12) 0.0018(10) -0.0065(9) 0.0047(9)
C10 0.0219(10) 0.0301(11) 0.0240(10) -0.0007(8) -0.0021(8) 0.0038(8)
C11 0.0218(10) 0.0295(11) 0.0213(10) -0.0019(8) -0.0036(8) 0.0041(8)
C12 0.0282(11) 0.0328(12) 0.0256(11) 0.0017(9) -0.0069(9) 0.0048(9)
C13 0.0356(12) 0.0309(12) 0.0299(12) 0.0065(9) -0.0072(9) 0.0011(10)
C14 0.0271(11) 0.0307(11) 0.0300(11) 0.0054(9) -0.0058(9) -0.0018(9)
C15 0.0220(10) 0.0291(11) 0.0178(9) -0.0007(8) -0.0015(7) 0.0001(8)
C16 0.0214(10) 0.0288(11) 0.0274(11) -0.0005(8) -0.0025(8) -0.0012(8)
C17 0.0276(11) 0.0308(11) 0.0276(11) -0.0005(9) 0.0000(9) -0.0004(9)
C18 0.0318(12) 0.0379(13) 0.0350(13) -0.0062(10) 0.0032(10) 0.0016(10)
C19 0.0300(12) 0.0323(13) 0.0504(15) -0.0073(11) -0.0030(11) 0.0040(10)
C20 0.0317(12) 0.0277(12) 0.0460(14) 0.0023(10) -0.0083(11) 0.0003(9)
C21 0.0281(11) 0.0297(11) 0.0320(12) 0.0031(9) -0.0037(9) -0.0033(9)
C22 0.0248(10) 0.0297(11) 0.0211(10) 0.0030(8) -0.0004(8) -0.0040(8)
C23 0.0276(11) 0.0368(12) 0.0261(11) 0.0039(9) 0.0003(9) -0.0011(9)
C24 0.0356(13) 0.0443(14) 0.0259(12) 0.0001(10) 0.0066(10) -0.0022(11)
C25 0.0423(14) 0.0508(15) 0.0191(11) 0.0042(10) 0.0020(10) -0.0077(12)
C26 0.0346(12) 0.0442(14) 0.0255(11) 0.0081(10) -0.0061(9) -0.0029(11)
C27 0.0260(11) 0.0343(12) 0.0256(11) 0.0035(9) -0.0021(8) -0.0031(9)
C28 0.0224(10) 0.0277(10) 0.0215(10) 0.0036(8) 0.0010(8) 0.0023(8)
C29 0.0229(10) 0.0348(12) 0.0267(11) 0.0045(9) 0.0006(8) 0.0020(9)
C30 0.0225(11) 0.0487(15) 0.0370(13) 0.0115(11) 0.0052(9) 0.0033(10)
C31 0.0332(13) 0.0612(17) 0.0274(12) 0.0057(12) 0.0100(10) 0.0113(12)
C32 0.0405(14) 0.0549(16) 0.0257(12) -0.0052(11) 0.0043(10) 0.0042(12)
C33 0.0280(11) 0.0431(13) 0.0239(11) -0.0017(10) 0.0013(9) -0.0014(10)
C34 0.0200(9) 0.0271(10) 0.0245(10) -0.0012(8) -0.0050(8) 0.0036(8)
C35 0.0226(10) 0.0319(11) 0.0253(11) -0.0002(9) -0.0039(8) 0.0039(8)
C36 0.0313(12) 0.0384(13) 0.0282(11) -0.0074(10) -0.0066(9) 0.0087(10)
C37 0.0340(12) 0.0315(12) 0.0394(13) -0.0088(10) -0.0108(10) 0.0045(10)
C38 0.0308(12) 0.0267(11) 0.0439(14) -0.0010(10) -0.0081(10) 0.0006(9)
C39 0.0247(10) 0.0286(11) 0.0297(11) 0.0023(9) -0.0047(9) 0.0019(9)
C40 0.0169(9) 0.0338(12) 0.0311(11) 0.0072(9) -0.0011(8) -0.0005(8)
C41 0.0252(11) 0.0418(13) 0.0339(12) 0.0093(10) -0.0041(9) 0.0006(10)
C42 0.0312(12) 0.0479(15) 0.0469(15) 0.0183(13) -0.0073(11) 0.0019(11)
C43 0.0274(12) 0.0364(14) 0.0661(19) 0.0153(13) -0.0035(12) 0.0033(10)
C44 0.0231(11) 0.0345(13) 0.0562(16) -0.0001(12) 0.0030(10) -0.0009(9)
C45 0.0195(10) 0.0342(12) 0.0364(12) 0.0044(10) 0.0006(9) -0.0008(9)
C46 0.0192(10) 0.0361(12) 0.0245(10) 0.0059(9) -0.0051(8) 0.0003(9)
O3 0.102(4) 0.159(5) 0.213(7) -0.022(6) -0.021(5) -0.010(4)
C66 0.102(4) 0.159(5) 0.213(7) -0.022(6) -0.021(5) -0.010(4)
C65 0.102(4) 0.159(5) 0.213(7) -0.022(6) -0.021(5) -0.010(4)
C67 0.102(4) 0.159(5) 0.213(7) -0.022(6) -0.021(5) -0.010(4)

loop_
_atom_type_symbol
_atom_type_description
_atom_type_scat_dispersion_real
_atom_type_scat_dispersion_imag
_atom_type_scat_source
C C 0.0181 0.0091 'International Tables Vol C Tables 4.2.6.8 and 6.1.1.4'
H H 0.0000 0.0000 'International Tables Vol C Tables 4.2.6.8 and 6.1.1.4'
N N 0.0311 0.0180 'International Tables Vol C Tables 4.2.6.8 and 6.1.1.4'
O O 0.0492 0.0322 'International Tables Vol C Tables 4.2.6.8 and 6.1.1.4'
P P 0.2955 0.4335 'International Tables Vol C Tables 4.2.6.8 and 6.1.1.4'
Cl Cl 0.3639 0.7018 'International Tables Vol C Tables 4.2.6.8 and 6.1.1.4'
Ga Ga -1.2846 0.7763 'International Tables Vol C Tables 4.2.6.8 and 6.1.1.4'
Rh Rh 0.0927 3.6045 'International Tables Vol C Tables 4.2.6.8 and 6.1.1.4'

loop_
_geom_angle_atom_site_label_1
_geom_angle_atom_site_label_2
_geom_angle_atom_site_label_3
_geom_angle
_geom_angle_site_symmetry_1
_geom_angle_site_symmetry_3
_geom_angle_publ_flag
P2 Rh1 P1 165.883(19) . . ?
P2 Rh1 Ga1 84.534(14) . . ?
P1 Rh1 Ga1 83.561(14) . . ?
P2 Rh1 P3 94.133(18) . . ?
P1 Rh1 P3 97.785(18) . . ?
Ga1 Rh1 P3 178.654(16) . . ?
P2 Rh1 Cl1 92.975(18) . . ?
P1 Rh1 Cl1 89.974(18) . . ?
Ga1 Rh1 Cl1 69.638(13) . . ?
P3 Rh1 Cl1 110.293(18) . . ?
P2 Rh1 H55 86.0(15) . . ?
P1 Rh1 H55 87.5(15) . . ?
Ga1 Rh1 H55 95.2(16) . . ?
P3 Rh1 H55 84.8(16) . . ?
Cl1 Rh1 H55 164.9(16) . . ?
N1 Ga1 N3 143.60(7) . . ?
N1 Ga1 N2 73.52(7) . . ?
N3 Ga1 N2 73.03(7) . . ?
N1 Ga1 Cl2 95.87(5) . . ?
N3 Ga1 Cl2 97.41(5) . . ?
N2 Ga1 Cl2 88.88(5) . . ?
N1 Ga1 Rh1 101.85(5) . . ?
N3 Ga1 Rh1 100.89(5) . . ?
N2 Ga1 Rh1 151.99(5) . . ?
Cl2 Ga1 Rh1 119.132(18) . . ?
C16 P1 C22 107.10(10) . . ?
C16 P1 C1 97.78(10) . . ?
C22 P1 C1 98.34(10) . . ?
C16 P1 Rh1 119.13(7) . . ?
C22 P1 Rh1 116.30(7) . . ?
C1 P1 Rh1 114.83(7) . . ?
C28 P2 C34 107.60(10) . . ?
C28 P2 C15 100.12(9) . . ?
C34 P2 C15 99.24(10) . . ?
C28 P2 Rh1 115.58(7) . . ?
C34 P2 Rh1 116.59(7) . . ?
C15 P2 Rh1 115.35(7) . . ?
C52 P3 C40 103.16(11) . . ?
C52 P3 C46 103.23(11) . . ?
C40 P3 C46 99.35(10) . . ?
C52 P3 Rh1 116.36(8) . . ?
C40 P3 Rh1 112.79(8) . . ?
C46 P3 Rh1 119.46(7) . . ?
C1 N1 C5 120.92(19) . . ?
C1 N1 Ga1 119.44(14) . . ?
C5 N1 Ga1 119.37(15) . . ?
C6 N2 C10 120.80(19) . . ?
C6 N2 Ga1 118.69(15) . . ?
C10 N2 Ga1 119.59(15) . . ?
C15 N3 C11 121.10(19) . . ?
C15 N3 Ga1 119.34(14) . . ?
C11 N3 Ga1 119.20(15) . . ?
N1 C1 C2 120.6(2) . . ?
N1 C1 P1 115.11(16) . . ?
C2 C1 P1 124.27(17) . . ?
C1 C2 C3 119.2(2) . . ?
C1 C2 H1 120.4 . . ?
C3 C2 H1 120.4 . . ?
C48 C47 C46 120.7(2) . . ?
C48 C47 H2 119.7 . . ?
C46 C47 H2 119.7 . . ?
C49 C48 C47 120.6(3) . . ?
C49 C48 H3 119.7 . . ?
C47 C48 H3 119.7 . . ?
C48 C49 C50 119.6(2) . . ?
C48 C49 H4 120.2 . . ?
C50 C49 H4 120.2 . . ?
C49 C50 C51 120.4(3) . . ?
C49 C50 H5 119.8 . . ?
C51 C50 H5 119.8 . . ?
C50 C51 C46 120.7(2) . . ?
C50 C51 H6 119.7 . . ?
C46 C51 H6 119.7 . . ?
C57 C52 C53 118.9(2) . . ?
C57 C52 P3 117.30(18) . . ?
C53 C52 P3 123.83(19) . . ?
C54 C53 C52 119.8(3) . . ?
C54 C53 H7 120.1 . . ?
C52 C53 H7 120.1 . . ?
C55 C54 C53 120.3(3) . . ?
C55 C54 H8 119.8 . . ?
C53 C54 H8 119.8 . . ?
C56 C55 C54 120.4(3) . . ?
C56 C55 H9 119.8 . . ?
C54 C55 H9 119.8 . . ?
C55 C56 C57 119.7(3) . . ?
C55 C56 H10 120.2 . . ?
C57 C56 H10 120.2 . . ?
C52 C57 C56 120.8(2) . . ?
C52 C57 H11 119.6 . . ?
C56 C57 H11 119.6 . . ?
Cl6 Ga2 Cl7 109.56(8) . . ?
Cl6 Ga2 Cl4 113.51(9) . . ?
Cl7 Ga2 Cl4 108.97(7) . . ?
Cl6 Ga2 Cl5 108.50(10) . . ?
Cl7 Ga2 Cl5 108.32(8) . . ?
Cl4 Ga2 Cl5 107.85(7) . . ?
Cl8 Ga3 Cl9 111.7(6) . . ?
Cl8 Ga3 Cl10 90.0(6) . . ?
Cl9 Ga3 Cl10 123.5(6) . . ?
Cl8 Ga3 Cl3 107.5(6) . . ?
Cl9 Ga3 Cl3 108.5(6) . . ?
Cl10 Ga3 Cl3 113.5(6) . . ?
C58 O1 C60 113.7(3) . . ?
O1 C58 C59 109.2(3) . . ?
O1 C58 H45 109.8 . . ?
C59 C58 H45 109.8 . . ?
O1 C58 H46 109.8 . . ?
C59 C58 H46 109.8 . . ?
H45 C58 H46 108.3 . . ?
C58 C59 H47 109.5 . . ?
C58 C59 H48 109.5 . . ?
H47 C59 H48 109.5 . . ?
C58 C59 H49 109.5 . . ?
H47 C59 H49 109.5 . . ?
H48 C59 H49 109.5 . . ?
O1 C60 C61 109.7(3) . . ?
O1 C60 H50 109.7 . . ?
C61 C60 H50 109.7 . . ?
O1 C60 H51 109.7 . . ?
C61 C60 H51 109.7 . . ?
H50 C60 H51 108.2 . . ?
C60 C61 H52 109.5 . . ?
C60 C61 H53 109.5 . . ?
H52 C61 H53 109.5 . . ?
C60 C61 H54 109.5 . . ?
H52 C61 H54 109.5 . . ?
H53 C61 H54 109.5 . . ?
C2 C3 C4 119.6(2) . . ?
C2 C3 H12 120.2 . . ?
C4 C3 H12 120.2 . . ?
C5 C4 C3 118.3(2) . . ?
C5 C4 H13 120.8 . . ?
C3 C4 H13 120.8 . . ?
N1 C5 C4 121.2(2) . . ?
N1 C5 C6 112.94(19) . . ?
C4 C5 C6 125.8(2) . . ?
N2 C6 C7 121.1(2) . . ?
N2 C6 C5 113.29(19) . . ?
C7 C6 C5 125.6(2) . . ?
C8 C7 C6 118.5(2) . . ?
C8 C7 H14 120.7 . . ?
C6 C7 H14 120.7 . . ?
C7 C8 C9 120.5(2) . . ?
C7 C8 H15 119.8 . . ?
C9 C8 H15 119.8 . . ?
C10 C9 C8 117.6(2) . . ?
C10 C9 H16 121.2 . . ?
C8 C9 H16 121.2 . . ?
N2 C10 C9 121.5(2) . . ?
N2 C10 C11 112.92(18) . . ?
C9 C10 C11 125.6(2) . . ?
N3 C11 C12 121.4(2) . . ?
N3 C11 C10 113.24(19) . . ?
C12 C11 C10 125.4(2) . . ?
C11 C12 C13 118.1(2) . . ?
C11 C12 H17 120.9 . . ?
C13 C12 H17 120.9 . . ?
C12 C13 C14 120.1(2) . . ?
C12 C13 H18 119.9 . . ?
C14 C13 H18 119.9 . . ?
C13 C14 C15 118.8(2) . . ?
C13 C14 H19 120.6 . . ?
C15 C14 H19 120.6 . . ?
N3 C15 C14 120.34(19) . . ?
N3 C15 P2 114.83(16) . . ?
C14 C15 P2 124.82(17) . . ?
C21 C16 C17 119.1(2) . . ?
C21 C16 P1 122.93(17) . . ?
C17 C16 P1 117.98(18) . . ?
C18 C17 C16 120.0(2) . . ?
C18 C17 H20 120.0 . . ?
C16 C17 H20 120.0 . . ?
C19 C18 C17 120.3(2) . . ?
C19 C18 H21 119.8 . . ?
C17 C18 H21 119.8 . . ?
C20 C19 C18 119.7(2) . . ?
C20 C19 H22 120.1 . . ?
C18 C19 H22 120.1 . . ?
C19 C20 C21 120.5(2) . . ?
C19 C20 H23 119.8 . . ?
C21 C20 H23 119.8 . . ?
C20 C21 C16 120.3(2) . . ?
C20 C21 H24 119.9 . . ?
C16 C21 H24 119.9 . . ?
C27 C22 C23 119.2(2) . . ?
C27 C22 P1 123.07(17) . . ?
C23 C22 P1 117.42(17) . . ?
C24 C23 C22 120.1(2) . . ?
C24 C23 H25 120.0 . . ?
C22 C23 H25 120.0 . . ?
C25 C24 C23 120.2(2) . . ?
C25 C24 H26 119.9 . . ?
C23 C24 H26 119.9 . . ?
C24 C25 C26 120.3(2) . . ?
C24 C25 H27 119.9 . . ?
C26 C25 H27 119.9 . . ?
C25 C26 C27 120.1(2) . . ?
C25 C26 H28 120.0 . . ?
C27 C26 H28 120.0 . . ?
C26 C27 C22 120.2(2) . . ?
C26 C27 H29 119.9 . . ?
C22 C27 H29 119.9 . . ?
C29 C28 C33 119.4(2) . . ?
C29 C28 P2 124.32(17) . . ?
C33 C28 P2 116.22(17) . . ?
C30 C29 C28 120.1(2) . . ?
C30 C29 H30 120.0 . . ?
C28 C29 H30 120.0 . . ?
C31 C30 C29 120.5(2) . . ?
C31 C30 H31 119.7 . . ?
C29 C30 H31 119.7 . . ?
C30 C31 C32 119.8(2) . . ?
C30 C31 H32 120.1 . . ?
C32 C31 H32 120.1 . . ?
C33 C32 C31 120.0(2) . . ?
C33 C32 H33 120.0 . . ?
C31 C32 H33 120.0 . . ?
C32 C33 C28 120.2(2) . . ?
C32 C33 H34 119.9 . . ?
C28 C33 H34 119.9 . . ?
C39 C34 C35 119.3(2) . . ?
C39 C34 P2 123.73(17) . . ?
C35 C34 P2 116.96(17) . . ?
C36 C35 C34 120.4(2) . . ?
C36 C35 H35 119.8 . . ?
C34 C35 H35 119.8 . . ?
C37 C36 C35 120.0(2) . . ?
C37 C36 H36 120.0 . . ?
C35 C36 H36 120.0 . . ?
C36 C37 C38 120.0(2) . . ?
C36 C37 H37 120.0 . . ?
C38 C37 H37 120.0 . . ?
C39 C38 C37 120.5(2) . . ?
C39 C38 H38 119.8 . . ?
C37 C38 H38 119.8 . . ?
C38 C39 C34 119.8(2) . . ?
C38 C39 H39 120.1 . . ?
C34 C39 H39 120.1 . . ?
C45 C40 C41 118.9(2) . . ?
C45 C40 P3 118.93(17) . . ?
C41 C40 P3 122.20(19) . . ?
C42 C41 C40 120.1(3) . . ?
C42 C41 H40 120.0 . . ?
C40 C41 H40 120.0 . . ?
C43 C42 C41 120.5(3) . . ?
C43 C42 H41 119.8 . . ?
C41 C42 H41 119.8 . . ?
C42 C43 C44 120.0(2) . . ?
C42 C43 H42 120.0 . . ?
C44 C43 H42 120.0 . . ?
C43 C44 C45 119.8(3) . . ?
C43 C44 H43 120.1 . . ?
C45 C44 H43 120.1 . . ?
C40 C45 C44 120.8(2) . . ?
C40 C45 H44 119.6 . . ?
C44 C45 H44 119.6 . . ?
C51 C46 C47 118.0(2) . . ?
C51 C46 P3 122.04(18) . . ?
C47 C46 P3 119.92(19) . . ?
C66 O3 C67 123.1(14) . . ?
O3 C66 C67 99.3(12) . 5_575 ?
O3 C66 C65 118.0(12) . . ?
C67 C66 C65 90.9(14) 5_575 . ?
C66 C67 O3 115.8(18) 5_575 . ?

loop_
_geom_bond_atom_site_label_1
_geom_bond_atom_site_label_2
_geom_bond_distance
_geom_bond_site_symmetry_2
_geom_bond_publ_flag
Rh1 P2 2.2967(5) . ?
Rh1 P1 2.3257(5) . ?
Rh1 Ga1 2.4318(3) . ?
Rh1 P3 2.4781(5) . ?
Rh1 Cl1 2.5617(5) . ?
Rh1 H55 1.27(3) . ?
Ga1 N1 2.1058(18) . ?
Ga1 N3 2.1243(18) . ?
Ga1 N2 2.1299(18) . ?
Ga1 Cl2 2.2697(6) . ?
P1 C16 1.831(2) . ?
P1 C22 1.832(2) . ?
P1 C1 1.860(2) . ?
P2 C28 1.821(2) . ?
P2 C34 1.836(2) . ?
P2 C15 1.864(2) . ?
P3 C52 1.832(2) . ?
P3 C40 1.842(2) . ?
P3 C46 1.856(2) . ?
N1 C1 1.331(3) . ?
N1 C5 1.347(3) . ?
N2 C6 1.337(3) . ?
N2 C10 1.338(3) . ?
N3 C15 1.331(3) . ?
N3 C11 1.349(3) . ?
C1 C2 1.386(3) . ?
C2 C3 1.386(3) . ?
C2 H1 0.9500 . ?
C47 C48 1.392(3) . ?
C47 C46 1.403(3) . ?
C47 H2 0.9500 . ?
C48 C49 1.377(4) . ?
C48 H3 0.9500 . ?
C49 C50 1.385(4) . ?
C49 H4 0.9500 . ?
C50 C51 1.393(3) . ?
C50 H5 0.9500 . ?
C51 C46 1.399(3) . ?
C51 H6 0.9500 . ?
C52 C57 1.389(3) . ?
C52 C53 1.402(3) . ?
C53 C54 1.389(4) . ?
C53 H7 0.9500 . ?
C54 C55 1.381(5) . ?
C54 H8 0.9500 . ?
C55 C56 1.374(4) . ?
C55 H9 0.9500 . ?
C56 C57 1.391(3) . ?
C56 H10 0.9500 . ?
C57 H11 0.9500 . ?
Ga2 Cl6 2.162(2) . ?
Ga2 Cl7 2.1731(14) . ?
Ga2 Cl4 2.1712(14) . ?
Ga2 Cl5 2.1967(19) . ?
Cl3 Ga3 2.174(13) . ?
Ga3 Cl8 2.122(15) . ?
Ga3 Cl9 2.143(17) . ?
Ga3 Cl10 2.164(13) . ?
O1 C58 1.400(5) . ?
O1 C60 1.438(5) . ?
C58 C59 1.518(7) . ?
C58 H45 0.9900 . ?
C58 H46 0.9900 . ?
C59 H47 0.9800 . ?
C59 H48 0.9800 . ?
C59 H49 0.9800 . ?
C60 C61 1.477(7) . ?
C60 H50 0.9900 . ?
C60 H51 0.9900 . ?
C61 H52 0.9800 . ?
C61 H53 0.9800 . ?
C61 H54 0.9800 . ?
C3 C4 1.387(3) . ?
C3 H12 0.9500 . ?
C4 C5 1.385(3) . ?
C4 H13 0.9500 . ?
C5 C6 1.481(3) . ?
C6 C7 1.385(3) . ?
C7 C8 1.381(4) . ?
C7 H14 0.9500 . ?
C8 C9 1.393(4) . ?
C8 H15 0.9500 . ?
C9 C10 1.389(3) . ?
C9 H16 0.9500 . ?
C10 C11 1.478(3) . ?
C11 C12 1.382(3) . ?
C12 C13 1.384(3) . ?
C12 H17 0.9500 . ?
C13 C14 1.390(3) . ?
C13 H18 0.9500 . ?
C14 C15 1.392(3) . ?
C14 H19 0.9500 . ?
C16 C21 1.395(3) . ?
C16 C17 1.399(3) . ?
C17 C18 1.392(3) . ?
C17 H20 0.9500 . ?
C18 C19 1.387(4) . ?
C18 H21 0.9500 . ?
C19 C20 1.381(4) . ?
C19 H22 0.9500 . ?
C20 C21 1.387(4) . ?
C20 H23 0.9500 . ?
C21 H24 0.9500 . ?
C22 C27 1.392(3) . ?
C22 C23 1.402(3) . ?
C23 C24 1.387(3) . ?
C23 H25 0.9500 . ?
C24 C25 1.380(4) . ?
C24 H26 0.9500 . ?
C25 C26 1.384(4) . ?
C25 H27 0.9500 . ?
C26 C27 1.389(3) . ?
C26 H28 0.9500 . ?
C27 H29 0.9500 . ?
C28 C29 1.389(3) . ?
C28 C33 1.401(3) . ?
C29 C30 1.386(3) . ?
C29 H30 0.9500 . ?
C30 C31 1.385(4) . ?
C30 H31 0.9500 . ?
C31 C32 1.389(4) . ?
C31 H32 0.9500 . ?
C32 C33 1.387(3) . ?
C32 H33 0.9500 . ?
C33 H34 0.9500 . ?
C34 C39 1.395(3) . ?
C34 C35 1.399(3) . ?
C35 C36 1.394(3) . ?
C35 H35 0.9500 . ?
C36 C37 1.380(4) . ?
C36 H36 0.9500 . ?
C37 C38 1.391(4) . ?
C37 H37 0.9500 . ?
C38 C39 1.391(3) . ?
C38 H38 0.9500 . ?
C39 H39 0.9500 . ?
C40 C45 1.392(3) . ?
C40 C41 1.397(3) . ?
C41 C42 1.394(4) . ?
C41 H40 0.9500 . ?
C42 C43 1.380(5) . ?
C42 H41 0.9500 . ?
C43 C44 1.386(4) . ?
C43 H42 0.9500 . ?
C44 C45 1.394(4) . ?
C44 H43 0.9500 . ?
C45 H44 0.9500 . ?
O3 C66 1.195(13) . ?
O3 C67 1.38(2) . ?
C66 C67 1.36(2) 5_575 ?
C66 C65 1.69(2) . ?

loop_
_geom_torsion_atom_site_label_1
_geom_torsion_atom_site_label_2
_geom_torsion_atom_site_label_3
_geom_torsion_atom_site_label_4
_geom_torsion
_geom_torsion_site_symmetry_1
_geom_torsion_site_symmetry_2
_geom_torsion_site_symmetry_3
_geom_torsion_site_symmetry_4
_geom_torsion_publ_flag
C5 N1 C1 C2 2.4(3) . . . . ?
Ga1 N1 C1 C2 -171.64(17) . . . . ?
C5 N1 C1 P1 -176.87(16) . . . . ?
Ga1 N1 C1 P1 9.1(2) . . . . ?
C16 P1 C1 N1 -118.15(17) . . . . ?
C22 P1 C1 N1 133.19(17) . . . . ?
Rh1 P1 C1 N1 9.05(18) . . . . ?
C16 P1 C1 C2 62.6(2) . . . . ?
C22 P1 C1 C2 -46.0(2) . . . . ?
Rh1 P1 C1 C2 -170.18(17) . . . . ?
N1 C1 C2 C3 0.6(3) . . . . ?
P1 C1 C2 C3 179.74(18) . . . . ?
C46 C47 C48 C49 -0.3(4) . . . . ?
C47 C48 C49 C50 0.7(4) . . . . ?
C48 C49 C50 C51 -0.6(4) . . . . ?
C49 C50 C51 C46 0.1(4) . . . . ?
C40 P3 C52 C57 -102.4(2) . . . . ?
C46 P3 C52 C57 154.55(19) . . . . ?
Rh1 P3 C52 C57 21.7(2) . . . . ?
C40 P3 C52 C53 76.7(2) . . . . ?
C46 P3 C52 C53 -26.4(2) . . . . ?
Rh1 P3 C52 C53 -159.27(19) . . . . ?
C57 C52 C53 C54 -1.6(4) . . . . ?
P3 C52 C53 C54 179.3(2) . . . . ?
C52 C53 C54 C55 1.1(5) . . . . ?
C53 C54 C55 C56 0.6(5) . . . . ?
C54 C55 C56 C57 -1.6(5) . . . . ?
C53 C52 C57 C56 0.6(4) . . . . ?
P3 C52 C57 C56 179.7(2) . . . . ?
C55 C56 C57 C52 1.0(4) . . . . ?
C60 O1 C58 C59 178.0(3) . . . . ?
C58 O1 C60 C61 -178.7(3) . . . . ?
C1 C2 C3 C4 -2.4(4) . . . . ?
C2 C3 C4 C5 1.4(4) . . . . ?
C1 N1 C5 C4 -3.5(3) . . . . ?
Ga1 N1 C5 C4 170.55(16) . . . . ?
C1 N1 C5 C6 174.76(19) . . . . ?
Ga1 N1 C5 C6 -11.2(2) . . . . ?
C3 C4 C5 N1 1.6(3) . . . . ?
C3 C4 C5 C6 -176.5(2) . . . . ?
C10 N2 C6 C7 -0.9(3) . . . . ?
Ga1 N2 C6 C7 -169.91(18) . . . . ?
C10 N2 C6 C5 -179.87(19) . . . . ?
Ga1 N2 C6 C5 11.1(2) . . . . ?
N1 C5 C6 N2 -0.1(3) . . . . ?
C4 C5 C6 N2 178.1(2) . . . . ?
N1 C5 C6 C7 -179.0(2) . . . . ?
C4 C5 C6 C7 -0.8(4) . . . . ?
N2 C6 C7 C8 1.2(4) . . . . ?
C5 C6 C7 C8 -180.0(2) . . . . ?
C6 C7 C8 C9 -0.8(4) . . . . ?
C7 C8 C9 C10 0.2(4) . . . . ?
C6 N2 C10 C9 0.2(3) . . . . ?
Ga1 N2 C10 C9 169.12(17) . . . . ?
C6 N2 C10 C11 179.85(19) . . . . ?
Ga1 N2 C10 C11 -11.2(2) . . . . ?
C8 C9 C10 N2 0.1(4) . . . . ?
C8 C9 C10 C11 -179.4(2) . . . . ?
C15 N3 C11 C12 2.1(3) . . . . ?
Ga1 N3 C11 C12 -170.94(16) . . . . ?
C15 N3 C11 C10 -176.66(19) . . . . ?
Ga1 N3 C11 C10 10.3(2) . . . . ?
N2 C10 C11 N3 0.6(3) . . . . ?
C9 C10 C11 N3 -179.8(2) . . . . ?
N2 C10 C11 C12 -178.1(2) . . . . ?
C9 C10 C11 C12 1.5(4) . . . . ?
N3 C11 C12 C13 1.4(3) . . . . ?
C10 C11 C12 C13 180.0(2) . . . . ?
C11 C12 C13 C14 -2.9(4) . . . . ?
C12 C13 C14 C15 1.2(4) . . . . ?
C11 N3 C15 C14 -4.0(3) . . . . ?
Ga1 N3 C15 C14 169.08(16) . . . . ?
C11 N3 C15 P2 174.54(16) . . . . ?
Ga1 N3 C15 P2 -12.4(2) . . . . ?
C13 C14 C15 N3 2.3(3) . . . . ?
C13 C14 C15 P2 -176.05(18) . . . . ?
C28 P2 C15 N3 119.41(17) . . . . ?
C34 P2 C15 N3 -130.70(16) . . . . ?
Rh1 P2 C15 N3 -5.33(18) . . . . ?
C28 P2 C15 C14 -62.1(2) . . . . ?
C34 P2 C15 C14 47.7(2) . . . . ?
Rh1 P2 C15 C14 173.11(17) . . . . ?
C22 P1 C16 C21 15.1(2) . . . . ?
C1 P1 C16 C21 -86.2(2) . . . . ?
Rh1 P1 C16 C21 149.66(16) . . . . ?
C22 P1 C16 C17 -166.70(17) . . . . ?
C1 P1 C16 C17 92.05(18) . . . . ?
Rh1 P1 C16 C17 -32.1(2) . . . . ?
C21 C16 C17 C18 -1.7(3) . . . . ?
P1 C16 C17 C18 -179.98(18) . . . . ?
C16 C17 C18 C19 -1.6(4) . . . . ?
C17 C18 C19 C20 2.4(4) . . . . ?
C18 C19 C20 C21 0.0(4) . . . . ?
C19 C20 C21 C16 -3.3(4) . . . . ?
C17 C16 C21 C20 4.1(3) . . . . ?
P1 C16 C21 C20 -177.69(18) . . . . ?
C16 P1 C22 C27 39.6(2) . . . . ?
C1 P1 C22 C27 140.4(2) . . . . ?
Rh1 P1 C22 C27 -96.5(2) . . . . ?
C16 P1 C22 C23 -146.87(18) . . . . ?
C1 P1 C22 C23 -46.0(2) . . . . ?
Rh1 P1 C22 C23 77.06(19) . . . . ?
C27 C22 C23 C24 0.3(4) . . . . ?
P1 C22 C23 C24 -173.54(19) . . . . ?
C22 C23 C24 C25 -0.8(4) . . . . ?
C23 C24 C25 C26 0.4(4) . . . . ?
C24 C25 C26 C27 0.4(4) . . . . ?
C25 C26 C27 C22 -0.9(4) . . . . ?
C23 C22 C27 C26 0.6(4) . . . . ?
P1 C22 C27 C26 174.03(19) . . . . ?
C34 P2 C28 C29 24.9(2) . . . . ?
C15 P2 C28 C29 128.1(2) . . . . ?
Rh1 P2 C28 C29 -107.30(19) . . . . ?
C34 P2 C28 C33 -158.44(18) . . . . ?
C15 P2 C28 C33 -55.28(19) . . . . ?
Rh1 P2 C28 C33 69.31(19) . . . . ?
C33 C28 C29 C30 1.7(3) . . . . ?
P2 C28 C29 C30 178.23(18) . . . . ?
C28 C29 C30 C31 -1.0(4) . . . . ?
C29 C30 C31 C32 -0.3(4) . . . . ?
C30 C31 C32 C33 0.8(4) . . . . ?
C31 C32 C33 C28 0.0(4) . . . . ?
C29 C28 C33 C32 -1.2(4) . . . . ?
P2 C28 C33 C32 -178.0(2) . . . . ?
C28 P2 C34 C39 27.7(2) . . . . ?
C15 P2 C34 C39 -76.10(19) . . . . ?
Rh1 P2 C34 C39 159.39(16) . . . . ?
C28 P2 C34 C35 -151.69(16) . . . . ?
C15 P2 C34 C35 104.52(17) . . . . ?
Rh1 P2 C34 C35 -19.99(19) . . . . ?
C39 C34 C35 C36 -2.5(3) . . . . ?
P2 C34 C35 C36 176.93(17) . . . . ?
C34 C35 C36 C37 -0.4(3) . . . . ?
C35 C36 C37 C38 2.6(4) . . . . ?
C36 C37 C38 C39 -1.9(4) . . . . ?
C37 C38 C39 C34 -1.0(3) . . . . ?
C35 C34 C39 C38 3.2(3) . . . . ?
P2 C34 C39 C38 -176.17(17) . . . . ?
C52 P3 C40 C45 166.87(18) . . . . ?
C46 P3 C40 C45 -87.07(19) . . . . ?
Rh1 P3 C40 C45 40.51(19) . . . . ?
C52 P3 C40 C41 -12.4(2) . . . . ?
C46 P3 C40 C41 93.6(2) . . . . ?
Rh1 P3 C40 C41 -138.78(17) . . . . ?
C45 C40 C41 C42 -2.1(3) . . . . ?
P3 C40 C41 C42 177.15(19) . . . . ?
C40 C41 C42 C43 1.2(4) . . . . ?
C41 C42 C43 C44 0.5(4) . . . . ?
C42 C43 C44 C45 -1.2(4) . . . . ?
C41 C40 C45 C44 1.5(3) . . . . ?
P3 C40 C45 C44 -177.85(17) . . . . ?
C43 C44 C45 C40 0.2(4) . . . . ?
C50 C51 C46 C47 0.2(3) . . . . ?
C50 C51 C46 P3 180.00(18) . . . . ?
C48 C47 C46 C51 -0.1(3) . . . . ?
C48 C47 C46 P3 -179.91(18) . . . . ?
C52 P3 C46 C51 -36.8(2) . . . . ?
C40 P3 C46 C51 -142.79(19) . . . . ?
Rh1 P3 C46 C51 94.26(19) . . . . ?
C52 P3 C46 C47 142.98(19) . . . . ?
C40 P3 C46 C47 37.0(2) . . . . ?
Rh1 P3 C46 C47 -85.98(19) . . . . ?
C67 O3 C66 C67 -51(2) . . . 5_575 ?
C67 O3 C66 C65 -146.7(17) . . . . ?
C66 O3 C67 C66 58(2) . . . 5_575 ?
